data_7123427
loop_
_publ_author_name
'Ambhore, Madan'
'Basavarajappa, Ashokkumar'
'Anand, Venkataramanarao Govindan'

_publ_section_title
;
 Wide-Range Redox States of Core-Modified Expanded Porphyrinoids
;
_journal_name_full 'Chemical Communications'
_journal_paper_doi 10.1039/C9CC02326G
_journal_year 2019
_chemical_formula_moiety 'C66 H22 F20 N2 S4, 2(Cl6 Sb)'
_chemical_formula_sum 'C66 H22 Cl12 F20 N2 S4 Sb2'
_chemical_formula_weight 2020.02
_space_group_crystal_system monoclinic
_space_group_IT_number 14
_space_group_name_Hall '-P 2ybc'
_space_group_name_H-M_alt 'P 1 21/c 1'
_symmetry_space_group_name_Hall '-P 2ybc'
_symmetry_space_group_name_H-M 'P 1 21/c 1'
_atom_sites_solution_hydrogens geom
_audit_creation_method SHELXL-2014/7
_audit_update_record
;
2019-02-16 deposited with the CCDC.    2019-05-13 downloaded from the CCDC.
;
_cell_angle_alpha 90
_cell_angle_beta 100.478(2)
_cell_angle_gamma 90
_cell_formula_units_Z 2
_cell_length_a 11.5683(14)
_cell_length_b 16.3145(19)
_cell_length_c 22.437(3)
_cell_measurement_reflns_used 9986
_cell_measurement_temperature 100(2)
_cell_measurement_theta_max 23.74
_cell_measurement_theta_min 2.18
_cell_volume 4163.9(9)
_computing_cell_refinement 'Bruker SAINT'
_computing_data_collection 'Bruker APEX2'
_computing_data_reduction 'Bruker SAINT'
_computing_molecular_graphics 'Bruker SHELXTL'
_computing_publication_material 'Bruker SHELXTL'
_computing_structure_refinement 'SHELXL-2014/7 (Sheldrick, 2014)'
_computing_structure_solution 'SHELXS-97 (Sheldrick 2008)'
_diffrn_ambient_temperature 100(2)
_diffrn_measured_fraction_theta_full 1.000
_diffrn_measured_fraction_theta_max 0.996
_diffrn_measurement_device_type 'Bruker APEX-II CCD'
_diffrn_measurement_method '\f and \w scans'
_diffrn_radiation_type MoK\a
_diffrn_radiation_wavelength 0.71073
_diffrn_reflns_av_R_equivalents 0.0615
_diffrn_reflns_av_unetI/netI 0.0610
_diffrn_reflns_Laue_measured_fraction_full 1.000
_diffrn_reflns_Laue_measured_fraction_max 0.996
_diffrn_reflns_limit_h_max 12
_diffrn_reflns_limit_h_min -15
_diffrn_reflns_limit_k_max 21
_diffrn_reflns_limit_k_min -21
_diffrn_reflns_limit_l_max 29
_diffrn_reflns_limit_l_min -29
_diffrn_reflns_number 64464
_diffrn_reflns_point_group_measured_fraction_full 1.000
_diffrn_reflns_point_group_measured_fraction_max 0.996
_diffrn_reflns_theta_full 25.242
_diffrn_reflns_theta_max 28.329
_diffrn_reflns_theta_min 1.552
_exptl_absorpt_coefficient_mu 1.217
_exptl_crystal_colour green
_exptl_crystal_density_diffrn 1.611
_exptl_crystal_description cube
_exptl_crystal_F_000 1964
_refine_diff_density_max 1.403
_refine_diff_density_min -1.220
_refine_diff_density_rms 0.095
_refine_ls_extinction_method none
_refine_ls_goodness_of_fit_ref 1.050
_refine_ls_hydrogen_treatment constr
_refine_ls_matrix_type full
_refine_ls_number_parameters 478
_refine_ls_number_reflns 10334
_refine_ls_number_restraints 0
_refine_ls_restrained_S_all 1.050
_refine_ls_R_factor_all 0.0920
_refine_ls_R_factor_gt 0.0547
_refine_ls_shift/su_max 0.008
_refine_ls_shift/su_mean 0.000
_refine_ls_structure_factor_coef Fsqd
_refine_ls_weighting_details 'w=1/[\s^2^(Fo^2^)+(0.0767P)^2^] where P=(Fo^2^+2Fc^2^)/3'
_refine_ls_weighting_scheme calc
_refine_ls_wR_factor_gt 0.1435
_refine_ls_wR_factor_ref 0.1551
_reflns_Friedel_coverage 0.000
_reflns_number_gt 6094
_reflns_number_total 10379
_reflns_threshold_expression 'I > 2\s(I)'
_cod_data_source_file c9cc02326g2.cif
_cod_data_source_block 4a
_cod_database_code 7123427
_shelx_shelxl_version_number 2014/7
_shelx_space_group_comment
;
The symmetry employed for this shelxl refinement is uniquely defined
by the following loop, which should always be used as a source of
symmetry information in preference to the above space-group names.
They are only intended as comments.
;
_platon_squeeze_void_probe_radius 1.20

loop_
_space_group_symop_operation_xyz
'x, y, z'
'-x, y+1/2, -z+1/2'
'-x, -y, -z'
'x, -y-1/2, z-1/2'

loop_
_atom_site_label
_atom_site_type_symbol
_atom_site_fract_x
_atom_site_fract_y
_atom_site_fract_z
_atom_site_U_iso_or_equiv
_atom_site_adp_type
_atom_site_occupancy
_atom_site_site_symmetry_order
_atom_site_calc_flag
_atom_site_refinement_flags_posn
_atom_site_refinement_flags_adp
Sb1 Sb 0.11704(3) 0.73419(2) 0.42589(2) 0.04633(12) Uani 1 1 d . .
S1 S 1.19517(9) 0.60825(7) 0.63488(4) 0.0332(2) Uani 1 1 d . .
S2 S 0.69661(9) 0.53618(7) 0.41506(4) 0.0385(3) Uani 1 1 d . .
Cl4 Cl 0.26105(12) 0.66244(8) 0.49548(5) 0.0563(3) Uani 1 1 d . .
Cl6 Cl 0.15010(13) 0.64308(9) 0.34873(5) 0.0624(4) Uani 1 1 d . .
Cl5 Cl 0.26819(18) 0.81655(13) 0.40038(6) 0.1116(8) Uani 1 1 d . .
Cl2 Cl -0.01975(18) 0.80777(14) 0.35605(8) 0.1082(7) Uani 1 1 d . .
Cl3 Cl -0.02521(17) 0.64211(16) 0.44942(10) 0.1141(8) Uani 1 1 d . .
Cl1 Cl 0.0945(3) 0.82154(16) 0.50535(9) 0.1527(12) Uani 1 1 d . .
F1 F 0.5559(3) 0.65932(17) 0.60782(11) 0.0539(7) Uani 1 1 d . .
F10 F 0.7984(3) 0.70442(19) 0.71126(12) 0.0573(7) Uani 1 1 d . .
F6 F 1.1242(3) 0.84435(17) 0.66003(13) 0.0582(8) Uani 1 1 d . .
F5 F 0.6150(3) 0.7873(2) 0.42821(12) 0.0657(9) Uani 1 1 d . .
F3 F 0.3982(3) 0.91948(19) 0.55656(16) 0.0765(10) Uani 1 1 d . .
N1 N 0.8207(3) 0.6851(2) 0.58151(13) 0.0315(8) Uani 1 1 d . .
F4 F 0.4952(3) 0.91877(19) 0.45560(15) 0.0757(10) Uani 1 1 d . .
F2 F 0.4317(3) 0.7893(2) 0.63394(14) 0.0754(10) Uani 1 1 d . .
F7 F 1.0609(4) 0.98015(19) 0.71405(18) 0.0938(12) Uani 1 1 d . .
F9 F 0.7377(3) 0.8404(2) 0.76529(17) 0.0946(12) Uani 1 1 d . .
F8 F 0.8703(4) 0.9781(2) 0.76894(19) 0.1097(15) Uani 1 1 d . .
C25 C 0.9651(4) 0.7695(3) 0.68403(17) 0.0336(9) Uani 1 1 d . .
C24 C 1.0023(4) 0.6936(2) 0.65728(16) 0.0300(9) Uani 1 1 d . .
C23 C 0.9239(4) 0.6516(2) 0.61306(16) 0.0309(9) Uani 1 1 d . .
C62 C 0.9260(4) 0.5682(3) 0.59344(17) 0.0353(9) Uani 1 1 d . .
H22 H 0.9840 0.5300 0.6079 0.042 Uiso 1 1 calc R U
C13 C 0.6570(4) 0.6463(3) 0.50248(16) 0.0324(9) Uani 1 1 d . .
C2 C 0.5861(4) 0.4537(3) 0.31104(16) 0.0321(9) Uani 1 1 d . .
C60 C 0.6854(4) 0.4045(3) 0.30642(15) 0.0314(9) Uani 1 1 d . .
C3 C 0.4828(3) 0.4489(3) 0.26002(16) 0.0360(10) Uani 1 1 d . .
C31 C 1.1864(4) 0.6782(3) 0.73669(17) 0.0377(10) Uani 1 1 d . .
H31 H 1.1619 0.7101 0.7664 0.045 Uiso 1 1 calc R U
C9 C 0.5772(3) 0.5084(3) 0.35853(16) 0.0329(9) Uani 1 1 d . .
C14 C 0.5881(4) 0.7186(2) 0.51707(16) 0.0331(9) Uani 1 1 d . .
C15 C 0.5415(4) 0.7229(3) 0.56938(18) 0.0381(10) Uani 1 1 d . .
C32 C 1.2937(4) 0.6390(3) 0.74454(16) 0.0373(10) Uani 1 1 d . .
H32 H 1.3479 0.6412 0.7806 0.045 Uiso 1 1 calc R U
C20 C 0.7632(4) 0.6295(3) 0.54119(16) 0.0328(9) Uani 1 1 d . .
C30 C 1.1181(4) 0.6649(2) 0.67924(15) 0.0304(9) Uani 1 1 d . .
C19 C 0.5700(4) 0.7863(3) 0.47912(19) 0.0409(11) Uani 1 1 d . .
C12 C 0.6117(4) 0.6003(3) 0.45006(17) 0.0354(10) Uani 1 1 d . .
C21 C 0.8295(4) 0.5539(3) 0.55014(17) 0.0364(10) Uani 1 1 d . .
H21 H 0.8097 0.5046 0.5300 0.044 Uiso 1 1 calc R U
C015 C 0.8643(4) 0.7714(3) 0.7112(2) 0.0451(11) Uani 1 1 d . .
C4 C 0.4310(4) 0.3739(3) 0.24222(17) 0.0395(10) Uani 1 1 d . .
H4 H 0.4596 0.3263 0.2624 0.047 Uiso 1 1 calc R U
C8 C 0.4395(4) 0.5194(3) 0.22966(19) 0.0464(12) Uani 1 1 d . .
H8 H 0.4737 0.5698 0.2414 0.056 Uiso 1 1 calc R U
C10 C 0.4779(4) 0.5515(3) 0.36838(19) 0.0488(13) Uani 1 1 d . .
H10 H 0.4051 0.5457 0.3432 0.059 Uiso 1 1 calc R U
C18 C 0.5088(4) 0.8535(3) 0.4924(2) 0.0481(12) Uani 1 1 d . .
C26 C 1.0286(4) 0.8414(3) 0.68607(19) 0.0436(11) Uani 1 1 d . .
C17 C 0.4621(5) 0.8549(3) 0.5444(2) 0.0499(12) Uani 1 1 d . .
C16 C 0.4777(5) 0.7893(3) 0.5831(2) 0.0494(12) Uani 1 1 d . .
C27 C 0.9981(5) 0.9115(3) 0.7132(2) 0.0562(13) Uani 1 1 d . .
C11 C 0.4949(4) 0.6027(3) 0.4174(2) 0.0501(13) Uani 1 1 d . .
H11 H 0.4361 0.6355 0.4280 0.060 Uiso 1 1 calc R U
C6 C 0.2934(4) 0.4414(4) 0.1641(2) 0.0600(16) Uani 1 1 d . .
H6 H 0.2298 0.4387 0.1322 0.072 Uiso 1 1 calc R U
C7 C 0.3441(4) 0.5151(4) 0.1812(2) 0.0572(14) Uani 1 1 d . .
H7 H 0.3155 0.5626 0.1608 0.069 Uiso 1 1 calc R U
C5 C 0.3368(4) 0.3702(4) 0.1943(2) 0.0537(14) Uani 1 1 d . .
H5 H 0.3024 0.3199 0.1823 0.064 Uiso 1 1 calc R U
C28 C 0.9033(6) 0.9111(3) 0.7395(3) 0.0695(17) Uani 1 1 d . .
C29 C 0.8329(5) 0.8413(4) 0.7393(2) 0.0626(15) Uani 1 1 d . .

loop_
_atom_site_aniso_label
_atom_site_aniso_U_11
_atom_site_aniso_U_22
_atom_site_aniso_U_33
_atom_site_aniso_U_23
_atom_site_aniso_U_13
_atom_site_aniso_U_12
Sb1 0.0520(2) 0.0479(2) 0.04058(17) -0.00345(14) 0.01239(14) -0.00248(16)
S1 0.0348(6) 0.0416(6) 0.0230(4) -0.0062(4) 0.0047(4) -0.0003(5)
S2 0.0312(6) 0.0479(7) 0.0344(5) -0.0163(5) 0.0004(4) 0.0012(5)
Cl4 0.0769(9) 0.0597(8) 0.0322(5) 0.0099(5) 0.0095(5) -0.0033(7)
Cl6 0.0852(10) 0.0625(9) 0.0375(6) -0.0060(6) 0.0059(6) 0.0088(7)
Cl5 0.1353(16) 0.1234(15) 0.0558(8) 0.0473(9) -0.0364(9) -0.0926(14)
Cl2 0.1018(14) 0.1287(17) 0.0830(11) -0.0128(11) -0.0130(10) 0.0708(13)
Cl3 0.0695(12) 0.165(2) 0.1200(15) 0.0071(14) 0.0491(11) -0.0387(13)
Cl1 0.248(3) 0.129(2) 0.0738(11) -0.0418(12) 0.0093(15) 0.098(2)
F1 0.077(2) 0.0479(17) 0.0411(13) 0.0084(12) 0.0226(13) 0.0096(15)
F10 0.0561(18) 0.0599(19) 0.0633(17) -0.0113(14) 0.0304(14) -0.0103(15)
F6 0.060(2) 0.0408(17) 0.0751(18) -0.0082(14) 0.0168(15) -0.0184(14)
F5 0.092(3) 0.061(2) 0.0489(16) 0.0172(14) 0.0263(16) 0.0076(17)
F3 0.091(3) 0.0432(19) 0.095(2) -0.0134(17) 0.0163(19) 0.0204(17)
N1 0.035(2) 0.0294(19) 0.0289(15) -0.0026(14) 0.0026(14) -0.0030(15)
F4 0.096(3) 0.0437(18) 0.087(2) 0.0219(17) 0.0158(19) 0.0125(17)
F2 0.102(3) 0.072(2) 0.0627(18) -0.0089(16) 0.0435(18) 0.021(2)
F7 0.115(3) 0.0343(19) 0.124(3) -0.0172(19) 0.001(2) -0.0179(19)
F9 0.089(3) 0.098(3) 0.109(3) -0.031(2) 0.051(2) 0.021(2)
F8 0.126(3) 0.068(3) 0.127(3) -0.049(2) 0.001(3) 0.047(2)
C25 0.035(2) 0.030(2) 0.0323(19) -0.0020(17) -0.0008(16) 0.0012(19)
C24 0.034(2) 0.029(2) 0.0272(17) -0.0037(16) 0.0078(16) -0.0043(18)
C23 0.036(2) 0.028(2) 0.0297(18) 0.0004(16) 0.0076(16) -0.0038(18)
C62 0.037(2) 0.032(2) 0.0338(19) -0.0045(17) -0.0007(17) -0.0005(19)
C13 0.035(2) 0.033(2) 0.0285(18) -0.0005(16) 0.0062(16) -0.0027(19)
C2 0.030(2) 0.039(2) 0.0277(17) -0.0061(17) 0.0054(15) -0.0064(19)
C60 0.034(2) 0.037(2) 0.0244(17) -0.0045(16) 0.0083(15) -0.0087(19)
C3 0.022(2) 0.060(3) 0.0256(17) -0.0090(19) 0.0021(15) -0.006(2)
C31 0.036(2) 0.047(3) 0.0305(19) -0.0112(18) 0.0065(17) -0.001(2)
C9 0.026(2) 0.042(3) 0.0301(18) -0.0031(17) 0.0032(15) -0.0056(19)
C14 0.038(2) 0.031(2) 0.0284(18) -0.0025(16) 0.0021(16) 0.0006(19)
C15 0.051(3) 0.030(2) 0.033(2) -0.0029(17) 0.0050(18) -0.001(2)
C32 0.035(2) 0.051(3) 0.0249(18) -0.0079(18) 0.0042(16) -0.005(2)
C20 0.037(2) 0.033(2) 0.0290(18) -0.0025(16) 0.0065(16) 0.0004(19)
C30 0.038(2) 0.025(2) 0.0288(18) -0.0032(15) 0.0075(16) -0.0066(18)
C19 0.048(3) 0.036(3) 0.040(2) 0.0013(19) 0.0111(19) -0.004(2)
C12 0.034(2) 0.043(3) 0.0301(18) -0.0062(18) 0.0079(16) 0.001(2)
C21 0.042(3) 0.030(2) 0.035(2) -0.0054(18) 0.0022(18) -0.0028(19)
C015 0.049(3) 0.041(3) 0.045(2) -0.006(2) 0.008(2) 0.006(2)
C4 0.034(2) 0.054(3) 0.033(2) -0.0061(19) 0.0114(17) -0.012(2)
C8 0.032(3) 0.062(3) 0.044(2) -0.002(2) 0.0033(19) 0.002(2)
C10 0.025(2) 0.078(4) 0.041(2) -0.023(2) 0.0005(18) -0.003(2)
C18 0.047(3) 0.030(3) 0.063(3) 0.008(2) 0.000(2) 0.001(2)
C26 0.046(3) 0.036(3) 0.045(2) -0.003(2) -0.003(2) -0.001(2)
C17 0.055(3) 0.029(3) 0.064(3) -0.013(2) 0.005(2) 0.006(2)
C16 0.057(3) 0.049(3) 0.044(2) -0.014(2) 0.014(2) 0.008(2)
C27 0.059(4) 0.035(3) 0.071(3) -0.004(2) 0.001(3) 0.005(3)
C11 0.030(2) 0.071(4) 0.048(2) -0.024(2) 0.0024(19) 0.006(2)
C6 0.039(3) 0.105(5) 0.034(2) -0.009(3) 0.003(2) -0.014(3)
C7 0.038(3) 0.088(4) 0.045(3) 0.008(3) 0.006(2) 0.009(3)
C5 0.038(3) 0.081(4) 0.044(2) -0.021(3) 0.012(2) -0.025(3)
C28 0.090(5) 0.039(3) 0.073(4) -0.023(3) -0.002(3) 0.019(3)
C29 0.058(4) 0.069(4) 0.064(3) -0.013(3) 0.019(3) 0.027(3)

loop_
_atom_type_symbol
_atom_type_description
_atom_type_scat_dispersion_real
_atom_type_scat_dispersion_imag
_atom_type_scat_source
C C 0.0033 0.0016 'International Tables Vol C Tables 4.2.6.8 and 6.1.1.4'
H H 0.0000 0.0000 'International Tables Vol C Tables 4.2.6.8 and 6.1.1.4'
B B 0.0013 0.0007 'International Tables Vol C Tables 4.2.6.8 and 6.1.1.4'
N N 0.0061 0.0033 'International Tables Vol C Tables 4.2.6.8 and 6.1.1.4'
F F 0.0171 0.0103 'International Tables Vol C Tables 4.2.6.8 and 6.1.1.4'
S S 0.1246 0.1234 'International Tables Vol C Tables 4.2.6.8 and 6.1.1.4'
Cl Cl 0.1484 0.1585 'International Tables Vol C Tables 4.2.6.8 and 6.1.1.4'
I I -0.4742 1.8119 'International Tables Vol C Tables 4.2.6.8 and 6.1.1.4'
Sb Sb -0.5866 1.5461 'International Tables Vol C Tables 4.2.6.8 and 6.1.1.4'

loop_
_geom_angle_atom_site_label_1
_geom_angle_atom_site_label_2
_geom_angle_atom_site_label_3
_geom_angle
_geom_angle_site_symmetry_1
_geom_angle_site_symmetry_3
Cl1 Sb1 Cl2 92.43(7) . .
Cl1 Sb1 Cl5 91.62(11) . .
Cl2 Sb1 Cl5 89.21(8) . .
Cl1 Sb1 Cl3 92.20(11) . .
Cl2 Sb1 Cl3 93.57(9) . .
Cl5 Sb1 Cl3 175.18(9) . .
Cl1 Sb1 Cl6 176.72(7) . .
Cl2 Sb1 Cl6 90.68(6) . .
Cl5 Sb1 Cl6 87.40(7) . .
Cl3 Sb1 Cl6 88.62(7) . .
Cl1 Sb1 Cl4 87.77(7) . .
Cl2 Sb1 Cl4 177.94(7) . .
Cl5 Sb1 Cl4 88.73(6) . .
Cl3 Sb1 Cl4 88.48(7) . .
Cl6 Sb1 Cl4 89.08(5) . .
C30 S1 C60 92.86(19) . 3_766
C12 S2 C9 92.7(2) . .
C20 N1 C23 110.3(3) . .
C26 C25 C015 116.3(4) . .
C26 C25 C24 122.3(4) . .
C015 C25 C24 121.4(4) . .
C23 C24 C30 122.3(4) . .
C23 C24 C25 120.1(4) . .
C30 C24 C25 117.6(3) . .
N1 C23 C24 123.9(4) . .
N1 C23 C62 106.2(3) . .
C24 C23 C62 129.8(4) . .
C21 C62 C23 109.0(4) . .
C21 C62 H22 125.5 . .
C23 C62 H22 125.5 . .
C20 C13 C12 124.4(4) . .
C20 C13 C14 117.6(3) . .
C12 C13 C14 118.0(4) . .
C9 C2 C60 125.8(4) . .
C9 C2 C3 116.9(4) . .
C60 C2 C3 117.2(3) . .
C32 C60 C2 127.3(4) 3_766 .
C32 C60 S1 109.0(3) 3_766 3_766
C2 C60 S1 123.6(3) . 3_766
C8 C3 C4 119.5(4) . .
C8 C3 C2 119.9(4) . .
C4 C3 C2 120.6(4) . .
C32 C31 C30 112.9(4) . .
C32 C31 H31 123.5 . .
C30 C31 H31 123.5 . .
C10 C9 C2 127.9(4) . .
C10 C9 S2 108.5(3) . .
C2 C9 S2 123.6(3) . .
C15 C14 C19 116.3(4) . .
C15 C14 C13 122.3(4) . .
C19 C14 C13 121.5(4) . .
F1 C15 C16 118.3(4) . .
F1 C15 C14 119.1(4) . .
C16 C15 C14 122.6(4) . .
C31 C32 C60 114.5(4) . 3_766
C31 C32 H32 122.8 . .
C60 C32 H32 122.8 3_766 .
N1 C20 C13 123.3(4) . .
N1 C20 C21 107.0(3) . .
C13 C20 C21 129.6(4) . .
C31 C30 C24 127.3(4) . .
C31 C30 S1 110.6(3) . .
C24 C30 S1 122.1(3) . .
F5 C19 C18 118.3(4) . .
F5 C19 C14 119.6(4) . .
C18 C19 C14 122.1(4) . .
C13 C12 C11 126.3(4) . .
C13 C12 S2 123.1(3) . .
C11 C12 S2 110.5(3) . .
C62 C21 C20 107.3(4) . .
C62 C21 H21 126.3 . .
C20 C21 H21 126.3 . .
F10 C015 C29 118.6(5) . .
F10 C015 C25 119.9(4) . .
C29 C015 C25 121.5(5) . .
C5 C4 C3 119.9(5) . .
C5 C4 H4 120.0 . .
C3 C4 H4 120.0 . .
C3 C8 C7 120.2(5) . .
C3 C8 H8 119.9 . .
C7 C8 H8 119.9 . .
C11 C10 C9 115.7(4) . .
C11 C10 H10 122.2 . .
C9 C10 H10 122.2 . .
F4 C18 C19 120.7(5) . .
F4 C18 C17 119.4(4) . .
C19 C18 C17 119.9(4) . .
F6 C26 C27 117.5(4) . .
F6 C26 C25 119.4(4) . .
C27 C26 C25 123.1(5) . .
F3 C17 C16 119.9(5) . .
F3 C17 C18 120.1(5) . .
C16 C17 C18 119.9(4) . .
F2 C16 C17 120.7(4) . .
F2 C16 C15 120.1(4) . .
C17 C16 C15 119.2(4) . .
F7 C27 C28 119.1(5) . .
F7 C27 C26 121.6(5) . .
C28 C27 C26 119.3(5) . .
C10 C11 C12 112.6(4) . .
C10 C11 H11 123.7 . .
C12 C11 H11 123.7 . .
C7 C6 C5 120.1(4) . .
C7 C6 H6 120.0 . .
C5 C6 H6 120.0 . .
C6 C7 C8 120.0(5) . .
C6 C7 H7 120.0 . .
C8 C7 H7 120.0 . .
C4 C5 C6 120.3(5) . .
C4 C5 H5 119.9 . .
C6 C5 H5 119.9 . .
C27 C28 F8 122.2(6) . .
C27 C28 C29 121.8(5) . .
F8 C28 C29 115.9(6) . .
F9 C29 C015 119.6(6) . .
F9 C29 C28 122.3(5) . .
C015 C29 C28 118.1(5) . .

loop_
_geom_bond_atom_site_label_1
_geom_bond_atom_site_label_2
_geom_bond_distance
_geom_bond_site_symmetry_2
Sb1 Cl1 2.3338(17) .
Sb1 Cl2 2.3449(16) .
Sb1 Cl5 2.3568(16) .
Sb1 Cl3 2.3579(19) .
Sb1 Cl6 2.3650(13) .
Sb1 Cl4 2.3744(13) .
S1 C30 1.721(4) .
S1 C60 1.739(4) 3_766
S2 C12 1.720(4) .
S2 C9 1.757(4) .
F1 C15 1.340(5) .
F10 C015 1.333(6) .
F6 C26 1.342(6) .
F5 C19 1.339(5) .
F3 C17 1.343(5) .
N1 C20 1.365(5) .
N1 C23 1.385(5) .
F4 C18 1.339(5) .
F2 C16 1.345(5) .
F7 C27 1.332(6) .
F9 C29 1.336(6) .
F8 C28 1.368(6) .
C25 C26 1.381(6) .
C25 C015 1.411(6) .
C25 C24 1.474(6) .
C24 C23 1.396(5) .
C24 C30 1.421(6) .
C23 C62 1.433(6) .
C62 C21 1.360(6) .
C62 H22 0.9300 .
C13 C20 1.397(6) .
C13 C12 1.413(5) .
C13 C14 1.492(6) .
C2 C9 1.408(5) .
C2 C60 1.420(6) .
C2 C3 1.500(5) .
C60 C32 1.403(5) 3_766
C60 S1 1.739(4) 3_766
C3 C8 1.384(7) .
C3 C4 1.387(6) .
C31 C32 1.380(6) .
C31 C30 1.401(5) .
C31 H31 0.9300 .
C9 C10 1.398(6) .
C14 C15 1.379(6) .
C14 C19 1.388(6) .
C15 C16 1.377(6) .
C32 C60 1.403(5) 3_766
C32 H32 0.9300 .
C20 C21 1.447(6) .
C19 C18 1.367(6) .
C12 C11 1.416(6) .
C21 H21 0.9300 .
C015 C29 1.383(7) .
C4 C5 1.387(6) .
C4 H4 0.9300 .
C8 C7 1.402(6) .
C8 H8 0.9300 .
C10 C11 1.365(6) .
C10 H10 0.9300 .
C18 C17 1.372(7) .
C26 C27 1.371(7) .
C17 C16 1.369(7) .
C27 C28 1.337(8) .
C11 H11 0.9300 .
C6 C7 1.363(8) .
C6 C5 1.391(8) .
C6 H6 0.9300 .
C7 H7 0.9300 .
C5 H5 0.9300 .
C28 C29 1.400(9) .

loop_
_platon_squeeze_void_nr
_platon_squeeze_void_average_x
_platon_squeeze_void_average_y
_platon_squeeze_void_average_z
_platon_squeeze_void_volume
_platon_squeeze_void_count_electrons
_platon_squeeze_void_content
1 0.000 0.000 0.500 256 68 ' '
2 0.000 0.500 1.000 256 68 ' '
3 0.223 0.032 0.811 9 0 ' '
4 0.223 0.468 0.311 9 0 ' '
5 0.427 0.702 0.296 28 0 ' '
6 0.427 0.798 0.796 28 0 ' '
7 0.573 0.202 0.204 29 0 ' '
8 0.573 0.298 0.704 28 0 ' '
9 0.776 0.532 0.689 9 0 ' '
10 0.776 0.968 0.189 9 0 ' '
